data_2013386
loop_
_publ_author_name
'Lyakhov, Alexander S.'
'Voitekhovich, Sergey V.'
'Gaponik, Pavel N.'
'Ivashkevich, Ludmila S.'

_publ_section_title
;
 Non-linear optical crystals of
 2,2,3-trimethyl-3-(1<i>H</i>-1,2,3,4-tetrazol-5-yl)butanenitrile
;
_journal_issue 7
_journal_name_full 'Acta Crystallographica Section C'
_journal_page_first o388
_journal_page_last o389
_journal_paper_doi 10.1107/S0108270103011387
_journal_volume 59
_journal_year 2003
_chemical_formula_iupac 'C8 H13 N5'
_chemical_formula_moiety 'C8 H13 N5'
_chemical_formula_sum 'C8 H13 N5'
_chemical_formula_weight 179.23
_chemical_name_systematic
;
 ?
;
_space_group_IT_number 29
_symmetry_cell_setting orthorhombic
_symmetry_space_group_name_Hall 'P 2c -2ac'
_symmetry_space_group_name_H-M 'P c a 21'
_atom_sites_solution_hydrogens geom
_atom_sites_solution_primary direct
_atom_sites_solution_secondary difmap
_audit_creation_method SHELXL-97
_cell_angle_alpha 90.00
_cell_angle_beta 90.00
_cell_angle_gamma 90.00
_cell_formula_units_Z 4
_cell_length_a 15.070(3)
_cell_length_b 6.4292(12)
_cell_length_c 9.8694(18)
_cell_measurement_reflns_used 25
_cell_measurement_temperature 293(2)
_cell_measurement_theta_max 22.8
_cell_measurement_theta_min 17.7
_cell_volume 956.2(3)
_computing_cell_refinement 'R3m software (Nicolet, 1980)'
_computing_data_collection 'R3m software (Nicolet, 1980)'
_computing_data_reduction 'R3m software (Nicolet, 1980)'
_computing_molecular_graphics
;
Ortep-3 for Windows (Farrugia, 1997),
PLATON (Spek, 2003)
;
_computing_publication_material 'SHELXL97 (Sheldrick, 1997)'
_computing_structure_refinement 'SHELXL97 (Sheldrick, 1997)'
_computing_structure_solution 'SIR97 (Altomare et al., 1999)'
_diffrn_ambient_temperature 293(2)
_diffrn_measured_fraction_theta_full 1.000
_diffrn_measured_fraction_theta_max 1.000
_diffrn_measurement_device_type 'Nicolet R3m four-circle diffractometer'
_diffrn_measurement_method \w/2\q
_diffrn_radiation_monochromator graphite
_diffrn_radiation_source 'fine-focus sealed tube'
_diffrn_radiation_type MoK\a
_diffrn_radiation_wavelength 0.71073
_diffrn_reflns_av_R_equivalents 0.0283
_diffrn_reflns_av_sigmaI/netI 0.0194
_diffrn_reflns_limit_h_max 21
_diffrn_reflns_limit_h_min -1
_diffrn_reflns_limit_k_max 9
_diffrn_reflns_limit_k_min 0
_diffrn_reflns_limit_l_max 13
_diffrn_reflns_limit_l_min 0
_diffrn_reflns_number 1571
_diffrn_reflns_theta_full 30.06
_diffrn_reflns_theta_max 30.06
_diffrn_reflns_theta_min 2.70
_diffrn_standards_decay_% none
_diffrn_standards_interval_count 100
_diffrn_standards_number 3
_exptl_absorpt_coefficient_mu 0.083
_exptl_absorpt_correction_type none
_exptl_crystal_colour colourless
_exptl_crystal_density_diffrn 1.245
_exptl_crystal_density_method 'not measured'
_exptl_crystal_description prism
_exptl_crystal_F_000 384
_exptl_crystal_size_max 0.44
_exptl_crystal_size_mid 0.32
_exptl_crystal_size_min 0.30
_refine_diff_density_max 0.171
_refine_diff_density_min -0.172
_refine_ls_extinction_method none
_refine_ls_goodness_of_fit_ref 1.044
_refine_ls_hydrogen_treatment constr
_refine_ls_matrix_type full
_refine_ls_number_parameters 122
_refine_ls_number_reflns 1475
_refine_ls_number_restraints 1
_refine_ls_restrained_S_all 1.044
_refine_ls_R_factor_all 0.0412
_refine_ls_R_factor_gt 0.0367
_refine_ls_shift/su_max 0.000
_refine_ls_shift/su_mean 0.000
_refine_ls_structure_factor_coef Fsqd
_refine_ls_weighting_details 'calc w=1/[\s^2^(Fo^2^)+(0.0702P)^2^+0.0423P] where P=(Fo^2^+2Fc^2^)/3'
_refine_ls_weighting_scheme calc
_refine_ls_wR_factor_gt 0.1027
_refine_ls_wR_factor_ref 0.1076
_reflns_number_gt 1309
_reflns_number_total 1475
_reflns_threshold_expression I>2sigma(I)
_cod_data_source_file av1140.cif
_cod_data_source_block I
_cod_depositor_comments
;
The following automatic conversions were performed:
'_geom_bond_publ_flag' value 'Y' changed to 'y' according to
'/home/saulius/struct/CIF-dictionaries/cif_core.dic' dictionary named
'cif_core.dic' version 2.4.1 from 2010-06-29 (13 times).

Automatic conversion script
Id: cif_fix_enum 1527 2010-12-29 10:47:43Z saulius 

The following automatic conversions were performed:

'_geom_bond_publ_flag' value 'Y' changed to 'y' according to
/home/saulius/struct/CIF-dictionaries/cif_core.dic dictionary named
'cif_core.dic' version 2.4.1 from 2010-06-29 (13
times).

'_geom_angle_publ_flag' value 'Y' changed to 'y' according
to /home/saulius/struct/CIF-dictionaries/cif_core.dic dictionary
named 'cif_core.dic' version 2.4.1 from 2010-06-29 (5 times).

Automatic conversion script
Id: cif_fix_values 1715 2011-07-08 13:25:40Z adriana 
;
_cod_database_code 2013386
_cod_database_fobs_code 2013386

loop_
_symmetry_equiv_pos_as_xyz
'x, y, z'
'-x, -y, z+1/2'
'x+1/2, -y, z'
'-x+1/2, y, z+1/2'

loop_
_atom_site_label
_atom_site_fract_x
_atom_site_fract_y
_atom_site_fract_z
_atom_site_U_iso_or_equiv
_atom_site_adp_type
_atom_site_calc_flag
_atom_site_refinement_flags
_atom_site_occupancy
_atom_site_disorder_assembly
_atom_site_disorder_group
_atom_site_type_symbol
N1 0.75734(10) 0.3535(2) 0.46059(15) 0.0322(3) Uani d . 1 . . N
H1 0.7471 0.3264 0.5445 0.039 Uiso calc R 1 . . H
N2 0.81473(11) 0.4977(3) 0.41459(17) 0.0401(4) Uani d . 1 . . N
N3 0.81126(11) 0.4909(3) 0.28457(17) 0.0400(4) Uani d . 1 . . N
N4 0.75213(11) 0.3427(3) 0.24388(15) 0.0346(3) Uani d . 1 . . N
C5 0.71891(8) 0.25916(19) 0.35541(19) 0.0278(2) Uani d . 1 . . C
C6 0.64829(8) 0.09268(19) 0.36315(19) 0.0295(2) Uani d . 1 . . C
C7 0.55467(8) 0.2038(2) 0.3643(2) 0.0327(3) Uani d . 1 . . C
C8 0.48574(10) 0.0404(3) 0.3690(3) 0.0458(4) Uani d . 1 . . C
N9 0.43087(12) -0.0813(3) 0.3724(4) 0.0774(7) Uani d . 1 . . N
C10 0.65740(15) -0.0501(4) 0.2392(2) 0.0437(5) Uani d . 1 . . C
H10A 0.6516 0.0308 0.1580 0.065 Uiso calc R 1 . . H
H10B 0.6118 -0.1543 0.2417 0.065 Uiso calc R 1 . . H
H10C 0.7145 -0.1161 0.2406 0.065 Uiso calc R 1 . . H
C11 0.66184(16) -0.0389(4) 0.4914(2) 0.0441(5) Uani d . 1 . . C
H11A 0.7204 -0.0979 0.4906 0.066 Uiso calc R 1 . . H
H11B 0.6186 -0.1485 0.4936 0.066 Uiso calc R 1 . . H
H11C 0.6551 0.0475 0.5700 0.066 Uiso calc R 1 . . H
C12 0.53751(15) 0.3332(4) 0.2365(3) 0.0519(6) Uani d . 1 . . C
H12A 0.5437 0.2465 0.1579 0.078 Uiso calc R 1 . . H
H12B 0.5796 0.4451 0.2320 0.078 Uiso calc R 1 . . H
H12C 0.4785 0.3891 0.2396 0.078 Uiso calc R 1 . . H
C13 0.54138(15) 0.3413(4) 0.4893(2) 0.0513(6) Uani d . 1 . . C
H13A 0.4829 0.4005 0.4875 0.077 Uiso calc R 1 . . H
H13B 0.5847 0.4508 0.4892 0.077 Uiso calc R 1 . . H
H13C 0.5482 0.2588 0.5697 0.077 Uiso calc R 1 . . H

loop_
_atom_site_aniso_label
_atom_site_aniso_U_11
_atom_site_aniso_U_22
_atom_site_aniso_U_33
_atom_site_aniso_U_12
_atom_site_aniso_U_13
_atom_site_aniso_U_23
N1 0.0296(6) 0.0390(8) 0.0279(6) -0.0027(6) -0.0014(5) -0.0019(5)
N2 0.0333(7) 0.0450(10) 0.0421(8) -0.0086(7) -0.0004(6) -0.0025(7)
N3 0.0362(8) 0.0420(10) 0.0418(8) -0.0076(7) 0.0047(6) 0.0031(7)
N4 0.0332(6) 0.0415(8) 0.0293(6) -0.0037(7) 0.0017(5) 0.0015(6)
C5 0.0254(4) 0.0323(5) 0.0258(5) 0.0018(4) -0.0001(6) -0.0007(7)
C6 0.0302(5) 0.0301(5) 0.0281(5) -0.0016(4) -0.0004(6) -0.0024(7)
C7 0.0277(5) 0.0369(6) 0.0336(6) -0.0033(4) -0.0008(7) 0.0005(8)
C8 0.0366(7) 0.0574(9) 0.0435(9) -0.0119(6) 0.0016(8) -0.0010(9)
N9 0.0578(10) 0.0816(12) 0.0927(17) -0.0347(9) 0.0012(13) 0.0014(16)
C10 0.0493(10) 0.0394(11) 0.0423(9) -0.0006(9) 0.0024(8) -0.0118(8)
C11 0.0506(11) 0.0416(11) 0.0402(9) -0.0062(9) -0.0064(8) 0.0134(8)
C12 0.0372(10) 0.0614(15) 0.0570(13) 0.0068(10) -0.0018(9) 0.0198(11)
C13 0.0379(10) 0.0622(15) 0.0536(12) 0.0051(10) 0.0044(8) -0.0228(11)

loop_
_atom_type_symbol
_atom_type_description
_atom_type_scat_dispersion_real
_atom_type_scat_dispersion_imag
_atom_type_scat_source
C C 0.0033 0.0016 'International Tables Vol C Tables 4.2.6.8 and 6.1.1.4'
H H 0.0000 0.0000 'International Tables Vol C Tables 4.2.6.8 and 6.1.1.4'
N N 0.0061 0.0033 'International Tables Vol C Tables 4.2.6.8 and 6.1.1.4'

loop_
_geom_angle_atom_site_label_1
_geom_angle_atom_site_label_2
_geom_angle_atom_site_label_3
_geom_angle
_geom_angle_publ_flag
C5 N1 N2 109.23(15) y
C5 N1 H1 125.4 ?
N2 N1 H1 125.4 ?
N3 N2 N1 106.69(17) y
N2 N3 N4 110.12(17) y
C5 N4 N3 106.59(15) y
N4 C5 N1 107.37(11) y
N4 C5 C6 126.58(17) ?
N1 C5 C6 126.02(16) ?
C5 C6 C10 108.68(15) ?
C5 C6 C11 109.76(15) ?
C10 C6 C11 108.36(12) ?
C5 C6 C7 107.96(10) ?
C10 C6 C7 110.82(14) ?
C11 C6 C7 111.21(15) ?
C8 C7 C13 107.03(17) ?
C8 C7 C12 107.06(18) ?
C13 C7 C12 109.15(14) ?
C8 C7 C6 107.80(12) ?
C13 C7 C6 112.52(15) ?
C12 C7 C6 112.96(15) ?
N9 C8 C7 178.1(2) ?
C6 C10 H10A 109.5 ?
C6 C10 H10B 109.5 ?
H10A C10 H10B 109.5 ?
C6 C10 H10C 109.5 ?
H10A C10 H10C 109.5 ?
H10B C10 H10C 109.5 ?
C6 C11 H11A 109.5 ?
C6 C11 H11B 109.5 ?
H11A C11 H11B 109.5 ?
C6 C11 H11C 109.5 ?
H11A C11 H11C 109.5 ?
H11B C11 H11C 109.5 ?
C7 C12 H12A 109.5 ?
C7 C12 H12B 109.5 ?
H12A C12 H12B 109.5 ?
C7 C12 H12C 109.5 ?
H12A C12 H12C 109.5 ?
H12B C12 H12C 109.5 ?
C7 C13 H13A 109.5 ?
C7 C13 H13B 109.5 ?
H13A C13 H13B 109.5 ?
C7 C13 H13C 109.5 ?
H13A C13 H13C 109.5 ?
H13B C13 H13C 109.5 ?

loop_
_geom_bond_atom_site_label_1
_geom_bond_atom_site_label_2
_geom_bond_site_symmetry_2
_geom_bond_distance
_geom_bond_publ_flag
N1 C5 . 1.334(2) y
N1 N2 . 1.347(2) y
N1 H1 . 0.8600 ?
N2 N3 . 1.285(2) y
N3 N4 . 1.365(2) y
N4 C5 . 1.323(2) y
C5 C6 . 1.5113(16) y
C6 C10 . 1.535(3) y
C6 C11 . 1.536(3) y
C6 C7 . 1.5817(17) y
C7 C8 . 1.4784(19) y
C7 C13 . 1.531(3) y
C7 C12 . 1.532(3) y
C8 N9 . 1.139(2) y
C10 H10A . 0.9600 ?
C10 H10B . 0.9600 ?
C10 H10C . 0.9600 ?
C11 H11A . 0.9600 ?
C11 H11B . 0.9600 ?
C11 H11C . 0.9600 ?
C12 H12A . 0.9600 ?
C12 H12B . 0.9600 ?
C12 H12C . 0.9600 ?
C13 H13A . 0.9600 ?
C13 H13B . 0.9600 ?
C13 H13C . 0.9600 ?

loop_
_geom_hbond_atom_site_label_D
_geom_hbond_atom_site_label_H
_geom_hbond_atom_site_label_A
_geom_hbond_site_symmetry_A
_geom_hbond_distance_DH
_geom_hbond_distance_HA
_geom_hbond_distance_DA
_geom_hbond_angle_DHA
N1 H1 N4 4_655 0.86 1.97 2.8004(18) 161.7

loop_
_cod_related_entry_id
_cod_related_entry_database
_cod_related_entry_code
1 ChemSpider 572974
